data_7015043
loop_
_publ_author_name
'Pushkarevsky, Nikolay A.'
'Konchenko, Sergey N.'
'Zabel, Manfred'
'Bodensteiner, Michael'
'Scheer, Manfred'

_publ_section_title
;
 Dimerization of pentanuclear clusters [Fe(3)Q(AsMe)(CO)(9)] (Q = Se,
 Te) as a conversion pathway to novel cubane-like aggregates.
;
_journal_issue 9
_journal_name_full 'Dalton transactions (Cambridge, England : 2003)'
_journal_page_first 2067
_journal_page_last 2074
_journal_paper_doi 10.1039/c0dt01587c
_journal_volume 40
_journal_year 2011
_chemical_formula_sum 'C14 H6 As2 Fe4 O12 Te2'
_chemical_formula_weight 994.63
_chemical_name_systematic
;
?
;
_space_group_IT_number 14
_symmetry_cell_setting monoclinic
_symmetry_space_group_name_Hall '-P 2ybc'
_symmetry_space_group_name_H-M 'P 1 21/c 1'
_atom_sites_solution_hydrogens geom
_atom_sites_solution_primary direct
_atom_sites_solution_secondary difmap
_audit_creation_method SHELXL-97
_cell_angle_alpha 90.00
_cell_angle_beta 90.08(3)
_cell_angle_gamma 90.00
_cell_formula_units_Z 4
_cell_length_a 13.021(3)
_cell_length_b 9.977(2)
_cell_length_c 19.555(4)
_cell_measurement_reflns_used 1174
_cell_measurement_temperature 203(2)
_cell_measurement_theta_max 22.42
_cell_measurement_theta_min 2.19
_cell_volume 2540.4(9)
_computing_cell_refinement 'STOE IPDS software'
_computing_data_collection 'STOE IPDS software'
_computing_data_reduction 'STOE IPDS software'
_computing_molecular_graphics SIEMENS-XP
_computing_publication_material SHELXL-97
_computing_structure_refinement 'SHELXL-97 (Sheldrick, 1997)'
_computing_structure_solution 'SHELXS-97 (Sheldrick, 1990)'
_diffrn_ambient_temperature 203(2)
_diffrn_measured_fraction_theta_full 0.936
_diffrn_measured_fraction_theta_max 0.936
_diffrn_measurement_device_type 'STOE IPDS'
_diffrn_measurement_method rotation
_diffrn_radiation_monochromator graphite
_diffrn_radiation_source 'fine-focus sealed tube'
_diffrn_radiation_type AgK\a
_diffrn_radiation_wavelength 0.56087
_diffrn_reflns_av_R_equivalents 0.0424
_diffrn_reflns_av_sigmaI/netI 0.0392
_diffrn_reflns_limit_h_max 16
_diffrn_reflns_limit_h_min -16
_diffrn_reflns_limit_k_max 11
_diffrn_reflns_limit_k_min -13
_diffrn_reflns_limit_l_max 26
_diffrn_reflns_limit_l_min -26
_diffrn_reflns_number 15121
_diffrn_reflns_theta_full 22.42
_diffrn_reflns_theta_max 22.42
_diffrn_reflns_theta_min 2.19
_exptl_absorpt_coefficient_mu 3.739
_exptl_absorpt_correction_T_max 0.7829
_exptl_absorpt_correction_T_min 0.5538
_exptl_absorpt_correction_type numerical
_exptl_absorpt_process_details 'program faceit'
_exptl_crystal_colour black
_exptl_crystal_density_diffrn 2.601
_exptl_crystal_density_method 'not measured'
_exptl_crystal_description route
_exptl_crystal_F_000 1840
_exptl_crystal_size_max 0.20
_exptl_crystal_size_mid 0.08
_exptl_crystal_size_min 0.04
_refine_diff_density_max 0.859
_refine_diff_density_min -0.697
_refine_diff_density_rms 0.149
_refine_ls_extinction_method none
_refine_ls_goodness_of_fit_ref 1.032
_refine_ls_hydrogen_treatment constr
_refine_ls_matrix_type full
_refine_ls_number_parameters 309
_refine_ls_number_reflns 6261
_refine_ls_number_restraints 0
_refine_ls_restrained_S_all 1.032
_refine_ls_R_factor_all 0.0490
_refine_ls_R_factor_gt 0.0325
_refine_ls_shift/su_max 0.001
_refine_ls_shift/su_mean 0.000
_refine_ls_structure_factor_coef Fsqd
_refine_ls_weighting_details 'calc w=1/[\s^2^(Fo^2^)+(0.0381P)^2^+1.0052P] where P=(Fo^2^+2Fc^2^)/3'
_refine_ls_weighting_scheme calc
_refine_ls_wR_factor_gt 0.0690
_refine_ls_wR_factor_ref 0.0744
_reflns_number_gt 4986
_reflns_number_total 6261
_reflns_threshold_expression >2sigma(I)
_cod_data_source_file C0DT01587C.TXT
_cod_data_source_block 2b_mon
_cod_original_sg_symbol_H-M P2(1)/c
_cod_database_code 7015043

loop_
_symmetry_equiv_pos_as_xyz
'x, y, z'
'-x, y+1/2, -z+1/2'
'-x, -y, -z'
'x, -y-1/2, z-1/2'

loop_
_atom_site_label
_atom_site_type_symbol
_atom_site_fract_x
_atom_site_fract_y
_atom_site_fract_z
_atom_site_U_iso_or_equiv
_atom_site_adp_type
_atom_site_occupancy
_atom_site_symmetry_multiplicity
_atom_site_calc_flag
_atom_site_refinement_flags
_atom_site_disorder_assembly
_atom_site_disorder_group
Te1 Te 0.87679(2) 1.03595(3) 0.039415(13) 0.02171(7) Uani 1 1 d . . .
Te2 Te 0.62293(2) 0.94168(3) 0.033160(14) 0.02456(7) Uani 1 1 d . . .
Fe1 Fe 0.88693(5) 1.01127(7) 0.17283(3) 0.02527(14) Uani 1 1 d . . .
Fe2 Fe 0.60931(5) 0.90633(7) 0.16626(3) 0.02794(15) Uani 1 1 d . . .
Fe4 Fe 0.79287(5) 0.79953(6) 0.02222(3) 0.02194(13) Uani 1 1 d . . .
Fe3 Fe 0.70770(5) 1.17950(6) 0.04493(3) 0.02031(13) Uani 1 1 d . . .
As1 As 0.78006(4) 0.82046(4) 0.14473(2) 0.02234(10) Uani 1 1 d . . .
C1 C 0.8116(5) 0.6556(5) 0.1956(2) 0.0419(13) Uani 1 1 d . . .
H1A H 0.7618 0.5870 0.1840 0.063 Uiso 1 1 calc R . .
H1B H 0.8087 0.6736 0.2443 0.063 Uiso 1 1 calc R . .
H1C H 0.8799 0.6248 0.1836 0.063 Uiso 1 1 calc R . .
As2 As 0.71687(3) 1.10320(4) 0.160784(19) 0.02053(9) Uani 1 1 d . . .
C2 C 0.6818(5) 1.2441(5) 0.2270(2) 0.0397(13) Uani 1 1 d . . .
H2A H 0.7335 1.3141 0.2255 0.060 Uiso 1 1 calc R . .
H2B H 0.6793 1.2061 0.2726 0.060 Uiso 1 1 calc R . .
H2C H 0.6153 1.2818 0.2155 0.060 Uiso 1 1 calc R . .
C3 C 0.8682(5) 0.9961(6) 0.2634(3) 0.0408(13) Uani 1 1 d . . .
O3 O 0.8567(4) 0.9926(5) 0.32099(19) 0.0640(14) Uani 1 1 d . . .
C4 C 1.0041(5) 0.9118(6) 0.1674(3) 0.0408(12) Uani 1 1 d . . .
O4 O 1.0762(4) 0.8487(6) 0.1645(2) 0.0666(14) Uani 1 1 d . . .
C5 C 0.9447(5) 1.1758(6) 0.1793(3) 0.0396(12) Uani 1 1 d . . .
O5 O 0.9802(4) 1.2791(5) 0.1830(3) 0.0664(14) Uani 1 1 d . . .
C6 C 0.5545(5) 0.7412(6) 0.1571(3) 0.0449(13) Uani 1 1 d . . .
O6 O 0.5216(4) 0.6345(5) 0.1511(3) 0.0761(16) Uani 1 1 d . . .
C7 C 0.4906(4) 1.0023(6) 0.1719(3) 0.0405(12) Uani 1 1 d . . .
O7 O 0.4180(4) 1.0635(5) 0.1776(3) 0.0679(14) Uani 1 1 d . . .
C8 C 0.6293(5) 0.8942(6) 0.2568(3) 0.0425(13) Uani 1 1 d . . .
O8 O 0.6400(4) 0.8855(5) 0.3142(2) 0.0665(15) Uani 1 1 d . . .
C9 C 0.7046(5) 1.2048(6) -0.0472(2) 0.0398(12) Uani 1 1 d . . .
O9 O 0.7019(5) 1.2210(6) -0.1042(2) 0.0805(18) Uani 1 1 d . . .
C10 C 0.5860(4) 1.2601(5) 0.0631(2) 0.0298(10) Uani 1 1 d . . .
O10 O 0.5122(3) 1.3142(4) 0.0758(2) 0.0504(10) Uani 1 1 d . . .
C11 C 0.7875(4) 1.3216(5) 0.0642(2) 0.0298(10) Uani 1 1 d . . .
O11 O 0.8385(3) 1.4102(4) 0.0779(2) 0.0483(10) Uani 1 1 d . . .
C12 C 0.7999(4) 0.8255(5) -0.0697(2) 0.0369(12) Uani 1 1 d . . .
O12 O 0.8058(4) 0.8429(5) -0.12673(18) 0.0653(14) Uani 1 1 d . . .
C13 C 0.7121(4) 0.6520(5) 0.0185(3) 0.0358(11) Uani 1 1 d . . .
O13 O 0.6605(4) 0.5610(4) 0.0155(3) 0.0612(13) Uani 1 1 d . . .
C14 C 0.9134(4) 0.7130(5) 0.0310(2) 0.0320(10) Uani 1 1 d . . .
O14 O 0.9891(3) 0.6560(4) 0.0381(2) 0.0522(11) Uani 1 1 d . . .

loop_
_atom_site_aniso_label
_atom_site_aniso_U_11
_atom_site_aniso_U_22
_atom_site_aniso_U_33
_atom_site_aniso_U_23
_atom_site_aniso_U_13
_atom_site_aniso_U_12
Te1 0.02009(15) 0.01967(14) 0.02536(13) 0.00046(10) 0.00501(10) 0.00091(11)
Te2 0.02120(16) 0.02221(14) 0.03027(14) -0.00362(11) -0.00581(10) 0.00103(11)
Fe1 0.0251(4) 0.0253(3) 0.0254(3) -0.0010(2) -0.0072(2) 0.0029(3)
Fe2 0.0259(4) 0.0247(3) 0.0333(3) 0.0029(3) 0.0113(3) -0.0009(3)
Fe4 0.0263(4) 0.0176(3) 0.0219(3) -0.0020(2) 0.0004(2) 0.0021(2)
Fe3 0.0237(3) 0.0184(3) 0.0189(3) 0.0011(2) -0.0002(2) 0.0027(2)
As1 0.0258(2) 0.0206(2) 0.02062(18) 0.00192(15) 0.00210(15) 0.00190(17)
C1 0.065(4) 0.030(3) 0.031(2) 0.008(2) -0.001(2) 0.010(3)
As2 0.0233(2) 0.0208(2) 0.01754(17) -0.00093(14) 0.00137(14) 0.00168(16)
C2 0.053(4) 0.036(3) 0.030(2) -0.013(2) 0.009(2) 0.007(2)
C3 0.048(4) 0.038(3) 0.037(3) -0.003(2) -0.013(2) 0.011(2)
O3 0.085(4) 0.083(4) 0.0244(18) 0.0015(19) -0.0077(19) 0.025(3)
C4 0.035(3) 0.041(3) 0.046(3) 0.001(2) -0.004(2) 0.004(2)
O4 0.038(3) 0.082(4) 0.079(3) 0.006(3) -0.004(2) 0.033(3)
C5 0.038(3) 0.039(3) 0.042(3) -0.009(2) -0.014(2) 0.000(2)
O5 0.069(4) 0.046(3) 0.085(3) -0.010(2) -0.028(3) -0.024(2)
C6 0.036(3) 0.039(3) 0.059(3) 0.000(3) 0.015(2) -0.002(2)
O6 0.074(4) 0.044(3) 0.110(4) -0.009(3) 0.030(3) -0.025(3)
C7 0.034(3) 0.037(3) 0.051(3) -0.002(2) 0.015(2) 0.003(2)
O7 0.039(3) 0.066(3) 0.099(4) 0.000(3) 0.018(2) 0.020(2)
C8 0.040(3) 0.035(3) 0.053(3) 0.007(2) 0.024(2) 0.000(2)
O8 0.086(4) 0.080(4) 0.034(2) 0.017(2) 0.026(2) 0.007(3)
C9 0.045(3) 0.046(3) 0.028(2) 0.004(2) -0.001(2) 0.008(3)
O9 0.102(5) 0.115(5) 0.0245(19) 0.019(2) -0.001(2) 0.021(4)
C10 0.033(3) 0.027(2) 0.030(2) 0.0014(18) -0.0024(18) 0.003(2)
O10 0.033(2) 0.049(3) 0.069(3) -0.009(2) 0.0036(18) 0.0160(19)
C11 0.034(3) 0.022(2) 0.033(2) 0.0022(18) 0.0004(18) 0.0057(19)
O11 0.050(3) 0.0252(19) 0.070(3) -0.0036(18) -0.004(2) -0.0082(18)
C12 0.043(3) 0.037(3) 0.031(2) -0.004(2) 0.000(2) 0.005(2)
O12 0.092(4) 0.080(4) 0.0235(18) -0.0010(19) 0.0051(19) 0.006(3)
C13 0.038(3) 0.023(2) 0.046(3) 0.003(2) -0.008(2) 0.005(2)
O13 0.048(3) 0.026(2) 0.109(4) 0.003(2) -0.024(2) -0.0078(19)
C14 0.035(3) 0.025(2) 0.037(2) 0.0012(19) 0.0032(19) 0.003(2)
O14 0.035(3) 0.039(2) 0.083(3) 0.004(2) 0.008(2) 0.0127(19)

loop_
_atom_type_symbol
_atom_type_description
_atom_type_scat_dispersion_real
_atom_type_scat_dispersion_imag
_atom_type_scat_source
C C 0.0015 0.0009 'International Tables Vol C Tables 4.2.6.8 and 6.1.1.4'
H H 0.0000 0.0000 'International Tables Vol C Tables 4.2.6.8 and 6.1.1.4'
Fe Fe 0.2886 0.5448 'International Tables Vol C Tables 4.2.6.8 and 6.1.1.4'
As As 0.2758 1.3314 'International Tables Vol C Tables 4.2.6.8 and 6.1.1.4'
Te Te -0.9710 1.0960 'International Tables Vol C Tables 4.2.6.8 and 6.1.1.4'
O O 0.0056 0.0036 'International Tables Vol C Tables 4.2.6.8 and 6.1.1.4'

loop_
_geom_angle_atom_site_label_1
_geom_angle_atom_site_label_2
_geom_angle_atom_site_label_3
_geom_angle
_geom_angle_site_symmetry_1
_geom_angle_site_symmetry_3
_geom_angle_publ_flag
Fe4 Te1 Fe1 93.64(2) . . ?
Fe4 Te1 Fe3 98.42(3) . . ?
Fe1 Te1 Fe3 92.94(3) . . ?
Fe3 Te2 Fe2 93.63(2) . . ?
Fe3 Te2 Fe4 98.07(3) . . ?
Fe2 Te2 Fe4 93.78(3) . . ?
C3 Fe1 C5 93.7(3) . . ?
C3 Fe1 C4 97.3(3) . . ?
C5 Fe1 C4 98.6(3) . . ?
C3 Fe1 As2 90.12(19) . . ?
C5 Fe1 As2 92.48(19) . . ?
C4 Fe1 As2 166.17(19) . . ?
C3 Fe1 As1 94.5(2) . . ?
C5 Fe1 As1 165.40(17) . . ?
C4 Fe1 As1 92.26(19) . . ?
As2 Fe1 As1 75.47(3) . . ?
C3 Fe1 Te1 169.28(19) . . ?
C5 Fe1 Te1 90.27(17) . . ?
C4 Fe1 Te1 91.94(17) . . ?
As2 Fe1 Te1 79.75(3) . . ?
As1 Fe1 Te1 79.63(3) . . ?
C8 Fe2 C6 95.3(3) . . ?
C8 Fe2 C7 95.6(3) . . ?
C6 Fe2 C7 98.7(3) . . ?
C8 Fe2 As2 90.89(19) . . ?
C6 Fe2 As2 165.39(18) . . ?
C7 Fe2 As2 93.87(18) . . ?
C8 Fe2 As1 90.92(19) . . ?
C6 Fe2 As1 91.30(19) . . ?
C7 Fe2 As1 167.53(18) . . ?
As2 Fe2 As1 75.36(3) . . ?
C8 Fe2 Te2 167.24(19) . . ?
C6 Fe2 Te2 92.97(19) . . ?
C7 Fe2 Te2 92.75(18) . . ?
As2 Fe2 Te2 78.89(3) . . ?
As1 Fe2 Te2 79.18(3) . . ?
C14 Fe4 C13 96.9(2) . . ?
C14 Fe4 C12 96.7(2) . . ?
C13 Fe4 C12 96.1(2) . . ?
C14 Fe4 As1 90.46(15) . . ?
C13 Fe4 As1 93.97(17) . . ?
C12 Fe4 As1 166.81(17) . . ?
C14 Fe4 Te1 93.23(16) . . ?
C13 Fe4 Te1 168.20(17) . . ?
C12 Fe4 Te1 88.69(18) . . ?
As1 Fe4 Te1 79.86(2) . . ?
C14 Fe4 Te2 169.16(15) . . ?
C13 Fe4 Te2 87.31(17) . . ?
C12 Fe4 Te2 92.72(18) . . ?
As1 Fe4 Te2 79.26(3) . . ?
Te1 Fe4 Te2 81.69(2) . . ?
C11 Fe3 C10 96.5(2) . . ?
C11 Fe3 C9 96.3(2) . . ?
C10 Fe3 C9 96.6(2) . . ?
C11 Fe3 As2 91.42(15) . . ?
C10 Fe3 As2 89.89(14) . . ?
C9 Fe3 As2 169.29(18) . . ?
C11 Fe3 Te2 166.81(15) . . ?
C10 Fe3 Te2 92.92(16) . . ?
C9 Fe3 Te2 91.70(19) . . ?
As2 Fe3 Te2 79.40(3) . . ?
C11 Fe3 Te1 87.39(16) . . ?
C10 Fe3 Te1 169.18(14) . . ?
C9 Fe3 Te1 93.01(18) . . ?
As2 Fe3 Te1 79.91(3) . . ?
Te2 Fe3 Te1 81.73(2) . . ?
C1 As1 Fe4 114.57(15) . . ?
C1 As1 Fe2 113.55(19) . . ?
Fe4 As1 Fe2 105.57(4) . . ?
C1 As1 Fe1 115.07(19) . . ?
Fe4 As1 Fe1 104.66(3) . . ?
Fe2 As1 Fe1 102.13(3) . . ?
C2 As2 Fe3 112.61(16) . . ?
C2 As2 Fe1 114.99(19) . . ?
Fe3 As2 Fe1 104.98(4) . . ?
C2 As2 Fe2 114.68(18) . . ?
Fe3 As2 Fe2 105.82(3) . . ?
Fe1 As2 Fe2 102.66(3) . . ?
O3 C3 Fe1 176.9(6) . . ?
O4 C4 Fe1 179.1(6) . . ?
O5 C5 Fe1 179.4(6) . . ?
O6 C6 Fe2 178.5(6) . . ?
O7 C7 Fe2 177.5(6) . . ?
O8 C8 Fe2 178.7(6) . . ?
O9 C9 Fe3 179.5(6) . . ?
O10 C10 Fe3 177.3(5) . . ?
O11 C11 Fe3 178.3(4) . . ?
O12 C12 Fe4 178.8(6) . . ?
O13 C13 Fe4 178.8(5) . . ?
O14 C14 Fe4 178.2(5) . . ?

loop_
_geom_bond_atom_site_label_1
_geom_bond_atom_site_label_2
_geom_bond_distance
_geom_bond_site_symmetry_2
_geom_bond_publ_flag
Te1 Fe4 2.6210(8) . ?
Te1 Fe1 2.6237(8) . ?
Te1 Fe3 2.6290(8) . ?
Te2 Fe3 2.6269(8) . ?
Te2 Fe2 2.6328(9) . ?
Te2 Fe4 2.6372(8) . ?
Fe1 C3 1.794(5) . ?
Fe1 C5 1.810(6) . ?
Fe1 C4 1.823(6) . ?
Fe1 As2 2.4081(9) . ?
Fe1 As1 2.4208(9) . ?
Fe2 C8 1.794(6) . ?
Fe2 C6 1.804(6) . ?
Fe2 C7 1.822(6) . ?
Fe2 As2 2.4148(9) . ?
Fe2 As1 2.4201(9) . ?
Fe4 C14 1.799(5) . ?
Fe4 C13 1.811(6) . ?
Fe4 C12 1.819(5) . ?
Fe4 As1 2.4108(8) . ?
Fe3 C11 1.797(5) . ?
Fe3 C10 1.812(5) . ?
Fe3 C9 1.819(5) . ?
Fe3 As2 2.3928(8) . ?
As1 C1 1.965(5) . ?
As2 C2 1.965(4) . ?
C3 O3 1.138(6) . ?
C4 O4 1.133(7) . ?
C5 O5 1.132(7) . ?
C6 O6 1.154(7) . ?
C7 O7 1.131(7) . ?
C8 O8 1.134(7) . ?
C9 O9 1.128(6) . ?
C10 O10 1.130(6) . ?
C11 O11 1.138(6) . ?
C12 O12 1.131(6) . ?
C13 O13 1.131(7) . ?
C14 O14 1.146(6) . ?
